data_1561915
loop_
_publ_author_name
'Schneemeyer, L.F.'
'Siegrist, T.'
'Besara, T.'
'Lundberg, M.'
'Sun, J.'
'Singh, D.J.'

_publ_section_title
;
 A family of rare earth molybdenum bronzes: Oxides consisting of periodic
 arrays of interacting magnetic units
;
_journal_name_full 'Journal of Solid State Chemistry'
_journal_page_first 178
_journal_page_last 185
_journal_paper_doi 10.1016/j.jssc.2015.03.028
_journal_volume 227
_journal_year 2015
_chemical_absolute_configuration .
_chemical_formula_moiety 'Ce1 Mo16 O44'
_chemical_formula_sum 'Ce Mo16 O44'
_chemical_formula_weight 2379.13
_space_group_IT_number 148
_space_group_name_Hall '-R 3'
_space_group_name_H-M_alt 'R -3 :H'
_symmetry_cell_setting trigonal
_symmetry_space_group_name_H-M 'R -3 :H'
_atom_sites_solution_hydrogens difmap
_atom_sites_solution_primary heavy
_cell_angle_alpha 90
_cell_angle_beta 90
_cell_angle_gamma 120
_cell_formula_units_Z 3
_cell_length_a 10.7796(4)
_cell_length_b 10.7796(4)
_cell_length_c 27.5862(12)
_cell_measurement_reflns_used 0
_cell_measurement_temperature 293
_cell_measurement_theta_max 0
_cell_measurement_theta_min 0
_cell_volume 2776.05(19)
_computing_cell_refinement 'CrysAlis, (Oxford Diffraction, 2002)'
_computing_data_collection 'Xcalibur, (Oxford Diffraction, 2002)'
_computing_data_reduction 'XRED (Stoe & Cie 1996)'
_computing_molecular_graphics 'CAMERON (Watkin et al., 1996)'
_computing_publication_material 'CRYSTALS (Betteridge et al., 2003)'
_computing_structure_refinement 'CRYSTALS (Betteridge et al., 2003)'
_computing_structure_solution 'CRYSTALS (Betteridge et al., 2003)'
_diffrn_ambient_temperature 293
_diffrn_measured_fraction_theta_full 0.556
_diffrn_measured_fraction_theta_max 0.548
_diffrn_measurement_device Area
_diffrn_measurement_device_type 'Oxford Diffraction XCALIBUR'
_diffrn_measurement_method '\f & \w scans'
_diffrn_radiation_monochromator graphite
_diffrn_radiation_type 'Mo K\a'
_diffrn_radiation_wavelength 0.71073
_diffrn_reflns_av_R_equivalents 0.127
_diffrn_reflns_limit_h_max 13
_diffrn_reflns_limit_h_min -27
_diffrn_reflns_limit_k_max 27
_diffrn_reflns_limit_k_min 0
_diffrn_reflns_limit_l_max 71
_diffrn_reflns_limit_l_min 0
_diffrn_reflns_number 6128
_diffrn_reflns_theta_full 25.365
_diffrn_reflns_theta_max 66.750
_diffrn_reflns_theta_min 12.971
_diffrn_standards_interval_count .
_diffrn_standards_interval_time .
_diffrn_standards_number 0
_exptl_absorpt_coefficient_mu 6.541
_exptl_absorpt_correction_T_max 1.00
_exptl_absorpt_correction_T_min 0.56
_exptl_absorpt_correction_type gaussian
_exptl_absorpt_process_details
; 
 Gaussian Integration (Busing and Levy, 1957) 
;
_exptl_crystal_colour 'metallic yellow'
_exptl_crystal_density_diffrn 4.269
_exptl_crystal_density_method 'not measured'
_exptl_crystal_description prism
_exptl_crystal_F_000 3246.000
_exptl_crystal_size_max 0.162
_exptl_crystal_size_mid 0.118
_exptl_crystal_size_min 0.092
_refine_diff_density_max 0.63
_refine_diff_density_min -0.78
_refine_ls_extinction_method None
_refine_ls_goodness_of_fit_ref 1.0615
_refine_ls_hydrogen_treatment noref
_refine_ls_matrix_type full
_refine_ls_number_parameters 94
_refine_ls_number_reflns 3006
_refine_ls_number_restraints 0
_refine_ls_R_factor_all 0.1353
_refine_ls_R_factor_gt 0.0612
_refine_ls_shift/su_max 0.0013722
_refine_ls_shift/su_mean 0.0000833
_refine_ls_structure_factor_coef F
_refine_ls_weighting_details
;
 Method, part 1, Chebychev polynomial, (Watkin, 1994, Prince, 1982) 
 [weight] = 1.0/[A~0~*T~0~(x)+A~1~*T~1~(x) ... +A~n-1~]*T~n-1~(x)] 
 where A~i~ are the Chebychev coefficients listed below and x= Fcalc/Fmax 
 Method = Robust Weighting (Prince, 1982) 
 W = [weight] * [1-(deltaF/6*sigmaF)^2^]^2^ 
 A~i~ are: 
 3.09 -8.71 0.665 
;
_refine_ls_weighting_scheme calc
_refine_ls_wR_factor_all 0.0277
_refine_ls_wR_factor_gt 0.0224
_refine_ls_wR_factor_ref 0.0224
_reflns_limit_h_max 13
_reflns_limit_h_min -27
_reflns_limit_k_max 27
_reflns_limit_k_min 0
_reflns_limit_l_max 71
_reflns_limit_l_min 0
_reflns_number_gt 3006
_reflns_number_total 6128
_reflns_threshold_expression I>2.0\s(I)
_oxford_diffrn_Wilson_B_factor 0.52
_oxford_diffrn_Wilson_scale 33.47
_oxford_refine_ls_r_factor_ref 0.0612
_oxford_refine_ls_scale 0.1847(2)
_oxford_reflns_number_all 6128
_oxford_reflns_threshold_expression_ref I>2.0\s(I)
_cod_data_source_file JSSC-2015-227-178.cif
_cod_data_source_block CeMo16O44
_cod_depositor_comments
;
The following automatic conversions were performed:

data item '_atom_sites_solution_primary' value 'Heavy' was changed to
'heavy' in accordance with the built-in table derived from the CIF
Core dictionary named 'cif_core.dic' version 2.4.5 last updated on
2014-11-21.

Automatic conversion script
Id: cif_fix_values 8369 2020-08-20 11:38:08Z andrius 
;
_cod_original_sg_symbol_H-M 'R -3 '
_cod_original_formula_sum 'Ce1 Mo16 O44'
_cod_database_code 1561915

loop_
_symmetry_equiv_pos_as_xyz
x,y,z
-x,-y,-z
x+1/3,y+2/3,z+2/3
-x+1/3,-y+2/3,-z+2/3
x+2/3,y+1/3,z+1/3
-x+2/3,-y+1/3,-z+1/3
-y,x-y,z
y,-x+y,-z
-y+1/3,x-y+2/3,z+2/3
y+1/3,-x+y+2/3,-z+2/3
-y+2/3,x-y+1/3,z+1/3
y+2/3,-x+y+1/3,-z+1/3
-x+y,-x,z
x-y,x,-z
-x+y+1/3,-x+2/3,z+2/3
x-y+1/3,x+2/3,-z+2/3
-x+y+2/3,-x+1/3,z+1/3
x-y+2/3,x+1/3,-z+1/3

loop_
_atom_site_label
_atom_site_type_symbol
_atom_site_fract_x
_atom_site_fract_y
_atom_site_fract_z
_atom_site_U_iso_or_equiv
_atom_site_occupancy
_atom_site_adp_type
_atom_site_refinement_flags_posn
_atom_site_refinement_flags_adp
_atom_site_refinement_flags_occupancy
_atom_site_disorder_assembly
_atom_site_disorder_group
_atom_site_attached_hydrogens
Ce1 Ce 0.0000 0.0000 0.0000 0.0075 1.0000 Uani S T . . . .
Mo2 Mo 0.0000 0.0000 0.382878(15) 0.0058 1.0000 Uani S T . . . .
Mo3 Mo 0.0000 0.0000 0.148018(14) 0.0064 1.0000 Uani S T . . . .
Mo4 Mo 0.01597(2) 0.46188(3) 0.127467(8) 0.0058 1.0000 Uani . . . . . .
Mo5 Mo 0.38946(2) 0.21933(3) 0.047998(8) 0.0063 1.0000 Uani . . . . . .
O6 O 0.3474(3) 0.0644(3) 0.08327(10) 0.0126 1.0000 Uani . . . . . .
O7 O 0.0000 0.0000 0.08541(18) 0.0184 1.0000 Uani S T . . . .
O8 O 0.1104(2) 0.3965(3) 0.16665(8) 0.0091 1.0000 Uani . . . . . .
O9 O 0.2319(3) 0.2078(3) 0.02744(10) 0.0133 1.0000 Uani . . . . . .
O10 O 0.1684(3) 0.1008(3) 0.33488(9) 0.0127 1.0000 Uani . . . . . .
O11 O 0.0604(3) 0.1637(2) 0.41974(8) 0.0099 1.0000 Uani . . . . . .
O12 O 0.1508(3) 0.1597(3) 0.16827(10) 0.0131 1.0000 Uani . . . . . .
O13 O 0.0421(3) 0.2243(3) 0.24908(11) 0.0142 1.0000 Uani . . . . . .

loop_
_atom_site_aniso_label
_atom_site_aniso_U_11
_atom_site_aniso_U_22
_atom_site_aniso_U_33
_atom_site_aniso_U_23
_atom_site_aniso_U_13
_atom_site_aniso_U_12
Ce1 0.00817(7) 0.00817(7) 0.00605(10) 0.0000 0.0000 0.00408(4)
Mo2 0.00614(7) 0.00614(7) 0.00497(10) 0.0000 0.0000 0.00307(4)
Mo3 0.00672(8) 0.00672(8) 0.00588(13) 0.0000 0.0000 0.00336(4)
Mo4 0.00577(7) 0.00610(7) 0.00568(6) -0.00026(5) -0.00045(6) 0.00301(6)
Mo5 0.00641(7) 0.00597(7) 0.00622(7) -0.00025(5) 0.00029(6) 0.00287(6)
O6 0.0105(8) 0.0121(8) 0.0122(8) 0.0025(7) -0.0008(6) 0.0033(6)
O7 0.0220(12) 0.0220(12) 0.0112(16) 0.0000 0.0000 0.0110(6)
O8 0.0085(7) 0.0120(8) 0.0077(6) 0.0027(5) -0.0002(5) 0.0058(6)
O9 0.0102(8) 0.0131(8) 0.0166(9) -0.0037(7) -0.0045(6) 0.0057(7)
O10 0.0109(7) 0.0125(8) 0.0121(7) 0.0008(7) 0.0043(7) 0.0040(7)
O11 0.0133(8) 0.0100(7) 0.0080(6) -0.0039(6) -0.0021(5) 0.0070(6)
O12 0.0085(7) 0.0089(7) 0.0213(9) -0.0046(8) -0.0017(7) 0.0038(6)
O13 0.0104(8) 0.0166(9) 0.0143(9) -0.0007(7) 0.0044(7) 0.0058(7)

loop_
_atom_type_symbol
_atom_type_scat_dispersion_real
_atom_type_scat_dispersion_imag
_atom_type_scat_Cromer_Mann_a1
_atom_type_scat_Cromer_Mann_b1
_atom_type_scat_Cromer_Mann_a2
_atom_type_scat_Cromer_Mann_b2
_atom_type_scat_Cromer_Mann_a3
_atom_type_scat_Cromer_Mann_b3
_atom_type_scat_Cromer_Mann_a4
_atom_type_scat_Cromer_Mann_b4
_atom_type_scat_Cromer_Mann_c
_atom_type_scat_source
Ce -0.2486 2.6331 21.1671 2.8122 19.7695 0.2268 11.8513 17.6083 3.3305 127.1130 1.8626 'International Tables Vol C 4.2.6.8 and 6.1.1.4'
Mo -1.6832 0.6857 3.7025 0.2772 17.2356 1.0958 12.8876 11.0040 3.7429 61.6584 4.3875 'International Tables Vol C 4.2.6.8 and 6.1.1.4'
O 0.0106 0.0060 3.0485 13.2771 2.2868 5.7011 1.5463 0.3239 0.8670 32.9089 0.2508 'International Tables Vol C 4.2.6.8 and 6.1.1.4'

loop_
_geom_angle_atom_site_label_1
_geom_angle_site_symmetry_1
_geom_angle_atom_site_label_2
_geom_angle_site_symmetry_2
_geom_angle_atom_site_label_3
_geom_angle_site_symmetry_3
_geom_angle
_geom_angle_publ_flag
O9 7_555 Ce1 . O9 8_555 179.995 yes
O9 7_555 Ce1 . O9 13_555 111.24(6) yes
O9 8_555 Ce1 . O9 13_555 68.76(6) yes
O9 7_555 Ce1 . O9 2_555 68.76(6) yes
O9 8_555 Ce1 . O9 2_555 111.24(6) yes
O9 13_555 Ce1 . O9 2_555 68.76(6) yes
O9 7_555 Ce1 . O9 14_555 68.76(6) yes
O9 8_555 Ce1 . O9 14_555 111.24(6) yes
O9 13_555 Ce1 . O9 14_555 179.995 yes
O9 2_555 Ce1 . O9 14_555 111.24(6) yes
O9 7_555 Ce1 . O7 14_555 107.64(6) yes
O9 8_555 Ce1 . O7 14_555 72.36(6) yes
O9 13_555 Ce1 . O7 14_555 107.64(6) yes
O9 2_555 Ce1 . O7 14_555 72.36(6) yes
O9 14_555 Ce1 . O7 14_555 72.36(6) yes
O9 7_555 Ce1 . O7 . 72.36(6) yes
O9 8_555 Ce1 . O7 . 107.64(6) yes
O9 13_555 Ce1 . O7 . 72.36(6) yes
O9 2_555 Ce1 . O7 . 107.64(6) yes
O9 14_555 Ce1 . O7 . 107.64(6) yes
O9 7_555 Ce1 . O9 . 111.24(6) yes
O9 8_555 Ce1 . O9 . 68.76(6) yes
O9 13_555 Ce1 . O9 . 111.24(6) yes
O9 2_555 Ce1 . O9 . 179.995 yes
O9 14_555 Ce1 . O9 . 68.76(6) yes
O7 14_555 Ce1 . O7 . 179.995 yes
O7 14_555 Ce1 . O9 . 107.64(6) yes
O7 . Ce1 . O9 . 72.36(6) yes
O10 7_555 Mo2 . O10 13_555 83.24(11) yes
O10 7_555 Mo2 . O11 13_555 173.21(10) yes
O10 13_555 Mo2 . O11 13_555 93.03(11) yes
O10 7_555 Mo2 . O11 7_555 93.03(11) yes
O10 13_555 Mo2 . O11 7_555 90.70(11) yes
O11 13_555 Mo2 . O11 7_555 92.68(10) yes
O10 7_555 Mo2 . O10 . 83.24(11) yes
O10 13_555 Mo2 . O10 . 83.24(11) yes
O11 13_555 Mo2 . O10 . 90.70(11) yes
O11 7_555 Mo2 . O10 . 173.21(10) yes
O10 7_555 Mo2 . O11 . 90.70(11) yes
O10 13_555 Mo2 . O11 . 173.21(10) yes
O11 13_555 Mo2 . O11 . 92.68(10) yes
O11 7_555 Mo2 . O11 . 92.68(10) yes
O10 . Mo2 . O11 . 93.03(11) yes
O12 7_555 Mo3 . O12 13_555 110.48(9) yes
O12 7_555 Mo3 . O7 . 108.44(9) yes
O12 13_555 Mo3 . O7 . 108.44(9) yes
O12 7_555 Mo3 . O12 . 110.48(9) yes
O12 13_555 Mo3 . O12 . 110.48(9) yes
O7 . Mo3 . O12 . 108.44(9) yes
O13 12_455 Mo4 . O6 7_555 83.95(11) yes
O13 12_455 Mo4 . O12 12_455 83.44(11) yes
O6 7_555 Mo4 . O12 12_455 83.78(10) yes
O13 12_455 Mo4 . O8 12_455 89.93(11) yes
O6 7_555 Mo4 . O8 12_455 172.14(11) yes
O12 12_455 Mo4 . O8 12_455 90.65(10) yes
O13 12_455 Mo4 . O11 9_554 89.85(11) yes
O6 7_555 Mo4 . O11 9_554 91.40(11) yes
O12 12_455 Mo4 . O11 9_554 172.10(11) yes
O8 12_455 Mo4 . O11 9_554 93.51(11) yes
O13 12_455 Mo4 . O8 . 174.24(11) yes
O6 7_555 Mo4 . O8 . 92.45(11) yes
O12 12_455 Mo4 . O8 . 91.72(10) yes
O8 12_455 Mo4 . O8 . 93.26(10) yes
O11 9_554 Mo4 . O8 . 94.74(10) yes
O13 18_555 Mo5 . O10 6_555 108.40(13) yes
O13 18_555 Mo5 . O6 . 109.62(13) yes
O10 6_555 Mo5 . O6 . 110.28(13) yes
O13 18_555 Mo5 . O9 . 109.35(13) yes
O10 6_555 Mo5 . O9 . 109.93(13) yes
O6 . Mo5 . O9 . 109.25(13) yes
Mo4 13_555 O6 . Mo5 . 140.29(14) yes
Ce1 . O7 . Mo3 . 179.993 yes
Mo4 18_555 O8 . Mo4 . 174.28(15) yes
Ce1 . O9 . Mo5 . 131.89(15) yes
Mo2 . O10 . Mo5 6_555 156.40(15) yes
Mo2 . O11 . Mo4 17_455 175.26(15) yes
Mo4 18_555 O12 . Mo3 . 145.56(14) yes
Mo4 18_555 O13 . Mo5 12_455 163.47(18) yes

loop_
_geom_bond_atom_site_label_1
_geom_bond_site_symmetry_1
_geom_bond_atom_site_label_2
_geom_bond_site_symmetry_2
_geom_bond_distance
_geom_bond_publ_flag
Ce1 . O9 7_555 2.498(3) yes
Ce1 . O9 8_555 2.498(3) yes
Ce1 . O9 13_555 2.498(3) yes
Ce1 . O9 2_555 2.498(3) yes
Ce1 . O9 14_555 2.498(3) yes
Ce1 . O7 14_555 2.356(5) yes
Ce1 . O7 . 2.356(5) yes
Ce1 . O9 . 2.498(3) yes
Mo2 . O10 7_555 2.063(2) yes
Mo2 . O10 13_555 2.063(2) yes
Mo2 . O11 13_555 1.850(2) yes
Mo2 . O11 7_555 1.850(2) yes
Mo2 . O10 . 2.063(2) yes
Mo2 . O11 . 1.850(2) yes
Mo3 . O12 7_555 1.766(2) yes
Mo3 . O12 13_555 1.766(2) yes
Mo3 . O7 . 1.727(5) yes
Mo3 . O12 . 1.766(2) yes
Mo4 . O13 12_455 2.086(3) yes
Mo4 . O6 7_555 2.070(3) yes
Mo4 . O12 12_455 2.069(2) yes
Mo4 . O8 12_455 1.857(2) yes
Mo4 . O11 9_554 1.847(2) yes
Mo4 . O8 . 1.850(2) yes
Mo5 . O13 18_555 1.777(2) yes
Mo5 . O10 6_555 1.760(2) yes
Mo5 . O6 . 1.784(3) yes
Mo5 . O9 . 1.736(3) yes

loop_
_oxford_twin_element_scale_factors
0.0062(5)
0.9938(5)
